data_4319929
loop_
_publ_author_name
'Shao-Liang Zheng'
'Ming-Liang Tong'
'Ruo-Wen Fu'
'Xiao-Ming Chen'
'Seik-Weng Ng'

_publ_contact_author
;
      Chen, Xiao-Ming
      School of Chemistry and Chemical Engineering
      Zhongshan University
      Guangzhou, 510275
      P. R. China
;
_publ_contact_author_email cescxm@zsu.edu.cn
_publ_contact_author_fax '86 20 84112245'
_publ_contact_author_phone 86-20-84113986
_publ_section_title
;
 Toward Designed Assembly of Microporous Coordination Networks Constructed
 from Silver(I)-Hexamethylenetetramine Layers
;
_journal_name_full 'Inorganic Chemistry'
_journal_page_first 3562
_journal_page_last 3569
_journal_paper_doi 10.1021/ic001237z
_journal_volume 40
_journal_year 2001
_chemical_formula_sum 'C20 H29 Ag N4 O5'
_chemical_formula_weight 513.34
_chemical_name_systematic
;
 ?
;
_space_group_IT_number 61
_symmetry_cell_setting orthorhombic
_symmetry_space_group_name_Hall '-P 2ac 2ab'
_symmetry_space_group_name_H-M 'P b c a'
_atom_sites_solution_hydrogens geom
_atom_sites_solution_primary direct
_atom_sites_solution_secondary difmap
_audit_creation_method SHELXL-97
_cell_angle_alpha 90.00
_cell_angle_beta 90.00
_cell_angle_gamma 90.00
_cell_formula_units_Z 8
_cell_length_a 12.193(7)
_cell_length_b 11.044(3)
_cell_length_c 33.570(17)
_cell_measurement_reflns_used 25
_cell_measurement_temperature 293(2)
_cell_measurement_theta_max 15
_cell_measurement_theta_min 7.5
_cell_volume 4521(4)
_computing_cell_refinement 'SHELXTL-Plus (Sheldrick, 1990)'
_computing_data_collection 'SHELXTL-Plus (Sheldrick, 1990)'
_computing_data_reduction 'SHELXTL-Plus (Sheldrick, 1990)'
_computing_molecular_graphics 'SHELXTL V. 5.0 (Sheldrick, 1995)'
_computing_publication_material 'SHELXL-97 (Sheldrick, 1997)'
_computing_structure_refinement 'SHELXL-97 (Sheldrick, 1997)'
_computing_structure_solution 'SHELXS-97 (Sheldrick, 1997)'
_diffrn_ambient_temperature 293(2)
_diffrn_measured_fraction_theta_full 0.731
_diffrn_measured_fraction_theta_max 0.731
_diffrn_measurement_device_type 'Siemens R3m'
_diffrn_measurement_method '\w scan'
_diffrn_radiation_monochromator graphite
_diffrn_radiation_source 'fine-focus sealed tube'
_diffrn_radiation_type MoK\a
_diffrn_radiation_wavelength 0.71073
_diffrn_reflns_av_R_equivalents 0.0377
_diffrn_reflns_av_sigmaI/netI 0.0799
_diffrn_reflns_limit_h_max 15
_diffrn_reflns_limit_h_min 0
_diffrn_reflns_limit_k_max 13
_diffrn_reflns_limit_k_min 0
_diffrn_reflns_limit_l_max 1
_diffrn_reflns_limit_l_min -44
_diffrn_reflns_number 4588
_diffrn_reflns_theta_full 28.00
_diffrn_reflns_theta_max 28.00
_diffrn_reflns_theta_min 2.06
_diffrn_standards_decay_% none
_diffrn_standards_interval_count 200
_diffrn_standards_number 2
_exptl_absorpt_coefficient_mu 0.929
_exptl_absorpt_correction_T_max 0.8506
_exptl_absorpt_correction_T_min 0.7309
_exptl_absorpt_correction_type semi-empirical
_exptl_absorpt_process_details '\y-scans (North et al., 1968)'
_exptl_crystal_colour 'pale yellow'
_exptl_crystal_density_diffrn 1.509
_exptl_crystal_density_method 'not measured'
_exptl_crystal_description needle
_exptl_crystal_F_000 2112
_exptl_crystal_size_max 0.36
_exptl_crystal_size_mid 0.24
_exptl_crystal_size_min 0.18
_refine_diff_density_max 0.957
_refine_diff_density_min -0.404
_refine_diff_density_rms 0.098
_refine_ls_extinction_coef 0.00000(13)
_refine_ls_extinction_expression Fc^*^=kFc[1+0.001xFc^2^\l^3^/sin(2\q)]^-1/4^
_refine_ls_extinction_method SHELXL
_refine_ls_goodness_of_fit_ref 0.968
_refine_ls_hydrogen_treatment mixed
_refine_ls_matrix_type full
_refine_ls_number_parameters 272
_refine_ls_number_reflns 4436
_refine_ls_number_restraints 0
_refine_ls_restrained_S_all 0.968
_refine_ls_R_factor_all 0.1245
_refine_ls_R_factor_gt 0.0579
_refine_ls_shift/su_max 2.456
_refine_ls_shift/su_mean 0.009
_refine_ls_structure_factor_coef Fsqd
_refine_ls_weighting_details 'w=1/[\s^2^(Fo^2^)+(0.0669P)^2^+0.0000P] where P=(Fo^2^+2Fc^2^)/3'
_refine_ls_weighting_scheme calc
_refine_ls_wR_factor_gt 0.1234
_refine_ls_wR_factor_ref 0.1490
_reflns_number_gt 2412
_reflns_number_total 4436
_reflns_threshold_expression >2sigma(I)
_cod_data_source_file ic001237z_7.cif
_cod_data_source_block complex6
_cod_depositor_comments
;
The following automatic conversions were performed:

'_refine_ls_weighting_scheme' value 'calc
w=1/[\s^2^(Fo^2^)+(0.0669P)^2^+0.0000P] where P=(Fo^2^+2Fc^2^)/3' was
changed to 'calc'. New tag '_refine_ls_weighting_details' was
created. The value of the new tag was set to
'w=1/[\s^2^(Fo^2^)+(0.0669P)^2^+0.0000P] where P=(Fo^2^+2Fc^2^)/3'.

Automatic conversion script
Id: cif_fix_values 3143 2015-03-26 13:38:13Z robertas 
;
_cod_database_code 4319929

loop_
_symmetry_equiv_pos_as_xyz
'x, y, z'
'-x+1/2, -y, z+1/2'
'-x, y+1/2, -z+1/2'
'x+1/2, -y+1/2, -z'
'-x, -y, -z'
'x-1/2, y, -z-1/2'
'x, -y-1/2, z-1/2'
'-x-1/2, y-1/2, z'

loop_
_atom_site_label
_atom_site_type_symbol
_atom_site_fract_x
_atom_site_fract_y
_atom_site_fract_z
_atom_site_U_iso_or_equiv
_atom_site_adp_type
_atom_site_occupancy
_atom_site_calc_flag
_atom_site_refinement_flags
_atom_site_disorder_assembly
_atom_site_disorder_group
Ag1 Ag 0.63899(4) 0.09177(4) 0.255222(16) 0.0458(2) Uani 1 d . . .
O1 O 0.6190(4) -0.0324(5) 0.32003(16) 0.0653(15) Uani 1 d . . .
O2 O 0.7876(6) 0.0349(7) 0.31712(18) 0.100(2) Uani 1 d . . .
O3 O 0.8525(5) -0.1125(5) 0.37972(17) 0.0748(16) Uani 1 d . . .
N1 N 0.5125(4) -0.2928(4) 0.22078(16) 0.0354(12) Uani 1 d . . .
N2 N 0.7147(4) -0.3060(4) 0.22292(17) 0.0368(13) Uani 1 d . . .
N3 N 0.6228(4) -0.1067(4) 0.22491(17) 0.0387(12) Uani 1 d . . .
N4 N 0.6215(4) -0.2275(4) 0.16326(17) 0.0451(14) Uani 1 d . . .
C1 C 0.7156(7) -0.0289(7) 0.3318(2) 0.0561(19) Uani 1 d . . .
C2 C 0.7423(6) -0.1171(7) 0.3656(2) 0.063(2) Uani 1 d . . .
H2A H 0.6934 -0.1027 0.3875 0.080 Uiso 1 d R . .
H2B H 0.7291 -0.1975 0.3558 0.080 Uiso 1 d R . .
C3 C 0.8803(6) -0.0220(8) 0.4059(2) 0.063(2) Uani 1 d . . .
C4 C 0.8131(6) 0.0696(7) 0.4183(2) 0.062(2) Uani 1 d . . .
H4A H 0.7399 0.0756 0.4079 0.080 Uiso 1 d R . .
C5 C 0.8500(8) 0.1545(8) 0.4465(3) 0.072(2) Uani 1 d . . .
C6 C 0.9578(8) 0.1468(10) 0.4622(3) 0.085(3) Uani 1 d . . .
C7 C 1.0237(8) 0.0500(10) 0.4472(3) 0.093(3) Uani 1 d . . .
H7A H 1.0977 0.0438 0.4567 0.080 Uiso 1 d R . .
C8 C 0.9870(8) -0.0311(9) 0.4210(3) 0.082(3) Uani 1 d . . .
H8A H 1.0336 -0.0958 0.4122 0.080 Uiso 1 d R . .
C9 C 0.7855(10) 0.2536(9) 0.4596(3) 0.095(3) Uani 1 d . . .
H9A H 0.7127 0.2625 0.4491 0.080 Uiso 1 d R . .
C10 C 0.8252(12) 0.3334(10) 0.4868(4) 0.113(4) Uani 1 d . . .
H10A H 0.7789 0.3982 0.4958 0.080 Uiso 1 d R . .
C11 C 0.9296(14) 0.3258(14) 0.5015(4) 0.133(5) Uani 1 d . . .
H11A H 0.9567 0.3856 0.5198 0.080 Uiso 1 d R . .
C12 C 0.9951(11) 0.2324(11) 0.4901(4) 0.122(4) Uani 1 d . . .
H12A H 1.0675 0.2256 0.5011 0.080 Uiso 1 d R . .
C13 C 0.6083(4) -0.3619(5) 0.2348(2) 0.0374(16) Uani 1 d . . .
H13A H 0.6046 -0.4422 0.2239 0.080 Uiso 1 d R . .
H13B H 0.6057 -0.3685 0.2633 0.080 Uiso 1 d R . .
C14 C 0.5186(5) -0.1669(4) 0.2370(2) 0.0386(16) Uani 1 d . . .
H14A H 0.5127 -0.1685 0.2655 0.080 Uiso 1 d R . .
H14B H 0.4584 -0.1207 0.2266 0.080 Uiso 1 d R . .
C15 C 0.7156(5) -0.1802(5) 0.2390(2) 0.0427(16) Uani 1 d . . .
H15A H 0.7825 -0.1409 0.2312 0.080 Uiso 1 d R . .
H15B H 0.7139 -0.1840 0.2675 0.080 Uiso 1 d R . .
C16 C 0.5190(5) -0.2850(5) 0.1765(2) 0.0418(16) Uani 1 d . . .
H16A H 0.4575 -0.2407 0.1662 0.080 Uiso 1 d R . .
H16B H 0.5164 -0.3657 0.1659 0.080 Uiso 1 d R . .
C17 C 0.6271(5) -0.1037(5) 0.1801(2) 0.0498(18) Uani 1 d . . .
H17A H 0.6948 -0.0666 0.1721 0.080 Uiso 1 d R . .
H17B H 0.5674 -0.0561 0.1700 0.080 Uiso 1 d R . .
C18 C 0.7152(5) -0.2968(5) 0.1788(2) 0.0476(18) Uani 1 d . . .
H18A H 0.7119 -0.3771 0.1679 0.080 Uiso 1 d R . .
H18B H 0.7822 -0.2597 0.1700 0.080 Uiso 1 d R . .
O4 O 0.4270(6) -0.1022(6) 0.3547(2) 0.0902(19) Uani 1 d . . .
H4 H 0.5043 -0.0800 0.3404 0.120 Uiso 1 d R . .
C19 C 0.4260(9) -0.0834(13) 0.3959(4) 0.125(4) Uani 1 d . . .
H19A H 0.4526 -0.0033 0.4014 0.080 Uiso 1 d R . .
H19B H 0.4751 -0.1401 0.4082 0.080 Uiso 1 d R . .
C20 C 0.3266(11) -0.0955(16) 0.4139(4) 0.195(9) Uani 1 d . . .
H20A H 0.3301 -0.0818 0.4421 0.080 Uiso 1 d R . .
H20B H 0.2776 -0.0379 0.4020 0.080 Uiso 1 d R . .
H20C H 0.3003 -0.1761 0.4089 0.080 Uiso 1 d R . .
O1W O 0.9950(6) 0.1535(5) 0.3273(2) 0.099(2) Uani 1 d . . .
H1WA H 0.9000 0.1499 0.3291 0.120 Uiso 1 d R . .
H1WB H 1.0146 0.2219 0.3350 0.120 Uiso 1 d R . .

loop_
_atom_site_aniso_label
_atom_site_aniso_U_11
_atom_site_aniso_U_22
_atom_site_aniso_U_33
_atom_site_aniso_U_23
_atom_site_aniso_U_13
_atom_site_aniso_U_12
Ag1 0.0332(3) 0.0330(2) 0.0714(4) -0.0010(3) 0.0078(3) -0.00124(19)
O1 0.065(4) 0.072(3) 0.058(4) 0.001(3) -0.008(3) 0.019(3)
O2 0.092(5) 0.140(6) 0.068(4) 0.030(4) 0.000(4) -0.039(5)
O3 0.057(3) 0.104(4) 0.064(4) -0.012(3) -0.008(3) 0.019(3)
N1 0.025(3) 0.029(2) 0.052(4) 0.003(2) 0.000(3) -0.0029(19)
N2 0.025(3) 0.029(2) 0.056(4) 0.002(2) 0.001(3) 0.0015(19)
N3 0.035(3) 0.027(2) 0.054(3) 0.005(2) 0.002(2) 0.003(2)
N4 0.045(3) 0.038(3) 0.052(4) 0.004(2) 0.001(3) -0.005(2)
C1 0.064(6) 0.057(4) 0.047(5) -0.007(4) -0.001(4) 0.002(4)
C2 0.055(5) 0.083(6) 0.050(5) 0.007(4) -0.002(4) 0.007(4)
C3 0.052(5) 0.090(6) 0.046(5) 0.007(4) 0.001(4) 0.006(4)
C4 0.051(5) 0.093(6) 0.043(5) 0.007(4) 0.003(4) 0.015(4)
C5 0.088(7) 0.076(5) 0.052(5) 0.017(4) 0.009(5) 0.006(5)
C6 0.074(7) 0.113(7) 0.067(7) 0.008(6) -0.002(5) -0.004(6)
C7 0.066(7) 0.132(9) 0.082(8) -0.009(6) -0.028(6) 0.011(6)
C8 0.063(6) 0.112(7) 0.070(7) -0.004(6) -0.012(5) 0.024(5)
C9 0.115(9) 0.104(8) 0.066(7) -0.001(6) 0.012(6) 0.015(7)
C10 0.162(13) 0.093(7) 0.082(9) -0.013(7) 0.026(8) 0.016(8)
C11 0.171(15) 0.158(13) 0.069(9) -0.028(8) -0.004(10) -0.038(12)
C12 0.106(9) 0.147(11) 0.112(11) -0.033(9) -0.028(8) 0.006(8)
C13 0.025(3) 0.030(3) 0.057(5) 0.006(3) -0.001(3) 0.001(2)
C14 0.032(3) 0.026(3) 0.058(5) 0.000(3) 0.002(3) 0.001(2)
C15 0.033(3) 0.031(3) 0.064(5) -0.005(3) -0.004(3) 0.000(2)
C16 0.038(4) 0.035(3) 0.052(5) 0.000(3) -0.005(3) 0.000(3)
C17 0.042(4) 0.032(3) 0.076(5) 0.012(3) 0.000(4) -0.001(3)
C18 0.040(4) 0.035(3) 0.068(6) -0.004(3) 0.008(4) 0.001(3)
O4 0.096(5) 0.100(4) 0.075(5) -0.012(4) 0.003(4) -0.028(4)
C19 0.070(7) 0.186(13) 0.119(11) 0.024(10) -0.010(8) 0.000(9)
C20 0.123(13) 0.37(3) 0.095(10) -0.052(14) -0.008(9) 0.019(16)
O1W 0.108(5) 0.081(4) 0.107(6) -0.001(4) -0.008(4) -0.005(4)

loop_
_atom_type_symbol
_atom_type_description
_atom_type_scat_dispersion_real
_atom_type_scat_dispersion_imag
_atom_type_scat_source
C C 0.0033 0.0016 'International Tables Vol C Tables 4.2.6.8 and 6.1.1.4'
H H 0.0000 0.0000 'International Tables Vol C Tables 4.2.6.8 and 6.1.1.4'
N N 0.0061 0.0033 'International Tables Vol C Tables 4.2.6.8 and 6.1.1.4'
O O 0.0106 0.0060 'International Tables Vol C Tables 4.2.6.8 and 6.1.1.4'
Ag Ag -0.8971 1.1015 'International Tables Vol C Tables 4.2.6.8 and 6.1.1.4'

loop_
_geom_angle_atom_site_label_1
_geom_angle_atom_site_label_2
_geom_angle_atom_site_label_3
_geom_angle
_geom_angle_site_symmetry_1
_geom_angle_site_symmetry_3
_geom_angle_publ_flag
N2 Ag1 N1 118.83(16) 8_765 3_655 ?
N2 Ag1 N3 107.43(17) 8_765 . ?
N1 Ag1 N3 124.20(16) 3_655 . ?
N2 Ag1 O1 135.09(18) 8_765 . ?
N1 Ag1 O1 85.75(17) 3_655 . ?
N3 Ag1 O1 82.30(17) . . ?
C1 O1 Ag1 99.3(5) . . ?
C1 O1 O4 133.4(5) . . ?
Ag1 O1 O4 126.2(2) . . ?
C1 O2 O1W 147.6(6) . . ?
C3 O3 C2 118.1(6) . . ?
C13 N1 C16 107.8(5) . . ?
C13 N1 C14 109.0(5) . . ?
C16 N1 C14 107.9(5) . . ?
C13 N1 Ag1 103.3(3) . 3_645 ?
C16 N1 Ag1 114.2(4) . 3_645 ?
C14 N1 Ag1 114.4(4) . 3_645 ?
C18 N2 C15 107.3(5) . . ?
C18 N2 C13 107.4(5) . . ?
C15 N2 C13 107.2(5) . . ?
C18 N2 Ag1 119.0(4) . 8_755 ?
C15 N2 Ag1 105.8(4) . 8_755 ?
C13 N2 Ag1 109.6(3) . 8_755 ?
C15 N3 C14 108.8(4) . . ?
C15 N3 C17 107.8(5) . . ?
C14 N3 C17 108.2(5) . . ?
C15 N3 Ag1 107.6(3) . . ?
C14 N3 Ag1 111.0(3) . . ?
C17 N3 Ag1 113.4(3) . . ?
C18 N4 C16 109.1(5) . . ?
C18 N4 C17 108.0(5) . . ?
C16 N4 C17 108.8(5) . . ?
O2 C1 O1 124.6(8) . . ?
O2 C1 C2 120.7(8) . . ?
O1 C1 C2 114.6(7) . . ?
O3 C2 C1 115.1(7) . . ?
C4 C3 O3 125.9(7) . . ?
C4 C3 C8 119.9(9) . . ?
O3 C3 C8 114.1(8) . . ?
C3 C4 C5 120.5(8) . . ?
C4 C5 C9 123.0(10) . . ?
C4 C5 C6 120.4(9) . . ?
C9 C5 C6 116.5(10) . . ?
C12 C6 C5 120.4(10) . . ?
C12 C6 C7 123.8(10) . . ?
C5 C6 C7 115.8(9) . . ?
C8 C7 C6 123.1(9) . . ?
C7 C8 C3 120.2(9) . . ?
C10 C9 C5 120.8(11) . . ?
C9 C10 C11 122.3(12) . . ?
C12 C11 C10 119.4(13) . . ?
C11 C12 C6 120.5(13) . . ?
N1 C13 N2 113.0(4) . . ?
N3 C14 N1 111.0(5) . . ?
N3 C15 N2 113.1(5) . . ?
N4 C16 N1 111.8(5) . . ?
N4 C17 N3 111.1(5) . . ?
N4 C18 N2 112.7(5) . . ?
C19 O4 O1 112.8(6) . . ?
C20 C19 O4 115.7(11) . . ?
O2 O1W O4 136.5(3) . 8_765 ?

loop_
_geom_bond_atom_site_label_1
_geom_bond_atom_site_label_2
_geom_bond_distance
_geom_bond_site_symmetry_2
_geom_bond_publ_flag
Ag1 N2 2.374(5) 8_765 ?
Ag1 N1 2.384(5) 3_655 ?
Ag1 N3 2.425(5) . ?
Ag1 O1 2.583(6) . ?
O1 C1 1.244(9) . ?
O1 O4 2.725(9) . ?
O2 C1 1.229(9) . ?
O2 O1W 2.868(10) . ?
O3 C3 1.373(10) . ?
O3 C2 1.426(8) . ?
N1 C13 1.473(7) . ?
N1 C16 1.491(8) . ?
N1 C14 1.495(7) . ?
N1 Ag1 2.384(5) 3_645 ?
N2 C18 1.485(8) . ?
N2 C15 1.489(7) . ?
N2 C13 1.491(7) . ?
N2 Ag1 2.374(5) 8_755 ?
N3 C15 1.471(7) . ?
N3 C14 1.490(7) . ?
N3 C17 1.505(9) . ?
N4 C18 1.470(8) . ?
N4 C16 1.471(7) . ?
N4 C17 1.481(8) . ?
C1 C2 1.530(10) . ?
C3 C4 1.367(11) . ?
C3 C8 1.400(11) . ?
C4 C5 1.406(11) . ?
C5 C9 1.417(12) . ?
C5 C6 1.418(12) . ?
C6 C12 1.406(14) . ?
C6 C7 1.429(13) . ?
C7 C8 1.333(12) . ?
C9 C10 1.358(14) . ?
C10 C11 1.368(17) . ?
C11 C12 1.360(16) . ?
O4 C19 1.399(13) . ?
C19 C20 1.361(15) . ?
O1W O4 3.004(9) 8_765 ?
